data_2017342
loop_
_publ_author_name
'Smith, Graham'
'Wermuth, Urs D.'
'Young, David J.'
'White, Jonathan M.'

_publ_section_title
;
 Proton transfer <i>versus</i> nontransfer in compounds of the
 diazo-dye precursor 4-(phenyldiazenyl)aniline (aniline yellow) with
 strong organic acids: the 5-sulfosalicylate and the dichroic
 benzenesulfonate salts, and the 1:2 adduct with 3,5-dinitrobenzoic
 acid
;
_journal_coeditor_code GD3306
_journal_issue 10
_journal_name_full 'Acta Crystallographica Section C'
_journal_page_first o543
_journal_page_last o548
_journal_paper_doi 10.1107/S0108270109036622
_journal_volume 65
_journal_year 2009
_chemical_formula_iupac 'C12 H11 N3, 2C7 H4 N2 O6'
_chemical_formula_moiety 'C12 H11 N3, 2(C7 H4 N2 O6)'
_chemical_formula_sum 'C26 H19 N7 O12'
_chemical_formula_weight 621.48
_chemical_melting_point 453
_chemical_name_systematic
;
4-(phenyldiazenyl)aniline--3,5-dinitrobenzoic acid (1/2)
;
_space_group_IT_number 2
_symmetry_cell_setting triclinic
_symmetry_space_group_name_Hall '-P 1'
_symmetry_space_group_name_H-M 'P -1'
_atom_sites_solution_hydrogens geom
_atom_sites_solution_primary direct
_atom_sites_solution_secondary difmap
_audit_creation_method SHELXL97
_cell_angle_alpha 112.292(8)
_cell_angle_beta 92.560(7)
_cell_angle_gamma 114.072(8)
_cell_formula_units_Z 1
_cell_length_a 8.2048(7)
_cell_length_b 8.8859(7)
_cell_length_c 11.5802(9)
_cell_measurement_reflns_used 4012
_cell_measurement_temperature 200(2)
_cell_measurement_theta_max 28.76
_cell_measurement_theta_min 2.89
_cell_volume 693.09(13)
_computing_cell_refinement 'CrysAlisPro (Oxford Diffraction, 2009)'
_computing_data_collection 'CrysAlisPro (Oxford Diffraction, 2009)'
_computing_data_reduction 'CrysAlisPro (Oxford Diffraction, 2009)'
_computing_molecular_graphics 'PLATON (Spek, 2009)'
_computing_publication_material 'PLATON (Spek, 2009)'
_computing_structure_refinement
;
SHELXL97 (Sheldrick, 2008) within WinGX (Farrugia, 1999)
;
_computing_structure_solution
;
SHELXS97 (Sheldrick, 2008) within WinGX (Farrugia, 1999)
;
_diffrn_ambient_temperature 200(2)
_diffrn_measured_fraction_theta_full 0.998
_diffrn_measured_fraction_theta_max 0.998
_diffrn_measurement_device_type 'Oxford Gemini-S CCD area-detector'
_diffrn_measurement_method \w
_diffrn_radiation_monochromator graphite
_diffrn_radiation_source 'Enhance (Mo) X-ray source'
_diffrn_radiation_type MoK\a
_diffrn_radiation_wavelength 0.71073
_diffrn_reflns_av_R_equivalents 0.0177
_diffrn_reflns_av_sigmaI/netI 0.0170
_diffrn_reflns_limit_h_max 9
_diffrn_reflns_limit_h_min -9
_diffrn_reflns_limit_k_max 10
_diffrn_reflns_limit_k_min -10
_diffrn_reflns_limit_l_max 13
_diffrn_reflns_limit_l_min -13
_diffrn_reflns_number 8021
_diffrn_reflns_theta_full 25.00
_diffrn_reflns_theta_max 25.00
_diffrn_reflns_theta_min 2.90
_diffrn_standards_decay_% 0
_exptl_absorpt_coefficient_mu 0.121
_exptl_absorpt_correction_T_max 0.980
_exptl_absorpt_correction_T_min 0.930
_exptl_absorpt_correction_type multi-scan
_exptl_absorpt_process_details '(SADABS; Sheldrick, 1996)'
_exptl_crystal_colour red
_exptl_crystal_density_diffrn 1.489
_exptl_crystal_density_method 'not measured'
_exptl_crystal_description prism
_exptl_crystal_F_000 320
_exptl_crystal_size_max 0.30
_exptl_crystal_size_mid 0.30
_exptl_crystal_size_min 0.15
_refine_diff_density_max 0.146
_refine_diff_density_min -0.140
_refine_ls_extinction_method none
_refine_ls_goodness_of_fit_ref 1.074
_refine_ls_hydrogen_treatment mixed
_refine_ls_matrix_type full
_refine_ls_number_parameters 220
_refine_ls_number_reflns 2440
_refine_ls_number_restraints 0
_refine_ls_restrained_S_all 1.074
_refine_ls_R_factor_all 0.0408
_refine_ls_R_factor_gt 0.0299
_refine_ls_shift/su_max 0.000
_refine_ls_shift/su_mean 0.000
_refine_ls_structure_factor_coef Fsqd
_refine_ls_weighting_details 'calc w = 1/[\s^2^(Fo^2^)+(0.0446P)^2^+0.0825P] where P=(Fo^2^+2Fc^2^)/3'
_refine_ls_weighting_scheme calc
_refine_ls_wR_factor_gt 0.0818
_refine_ls_wR_factor_ref 0.0851
_reflns_number_gt 1989
_reflns_number_total 2440
_reflns_threshold_expression I>2\s(I)
_cod_data_source_file gd3306.cif
_cod_data_source_block III
_cod_database_code 2017342
_cod_database_fobs_code 2017342

loop_
_symmetry_equiv_pos_as_xyz
'x, y, z'
'-x, -y, -z'

loop_
_atom_site_aniso_label
_atom_site_aniso_U_11
_atom_site_aniso_U_22
_atom_site_aniso_U_33
_atom_site_aniso_U_12
_atom_site_aniso_U_13
_atom_site_aniso_U_23
N1A 0.0334(6) 0.0353(6) 0.0360(6) 0.0127(5) 0.0070(5) 0.0143(5)
N4A 0.0599(19) 0.0429(16) 0.0554(19) 0.0276(15) 0.0310(15) 0.0168(14)
C1A 0.0275(7) 0.0333(7) 0.0361(7) 0.0108(6) 0.0041(6) 0.0129(6)
C2A 0.0361(8) 0.0383(8) 0.0378(8) 0.0148(6) 0.0072(6) 0.0172(6)
C3A 0.0391(8) 0.0365(8) 0.0511(9) 0.0164(6) 0.0083(7) 0.0199(7)
C4A 0.0354(8) 0.0400(8) 0.0497(9) 0.0198(7) 0.0064(7) 0.0111(7)
C5A 0.0385(8) 0.0523(9) 0.0445(9) 0.0221(7) 0.0173(7) 0.0182(7)
C6A 0.0340(8) 0.0404(8) 0.0475(8) 0.0145(6) 0.0128(6) 0.0212(7)
O11 0.0738(8) 0.0320(6) 0.0451(6) 0.0293(5) 0.0295(5) 0.0200(5)
O12 0.0556(6) 0.0322(5) 0.0386(6) 0.0231(5) 0.0214(5) 0.0143(4)
O31 0.0592(7) 0.0489(6) 0.0487(6) 0.0256(5) 0.0272(5) 0.0282(5)
O32 0.0910(9) 0.0269(6) 0.0610(7) 0.0211(6) 0.0299(7) 0.0171(5)
O51 0.0869(9) 0.0423(6) 0.0535(7) 0.0327(6) 0.0378(6) 0.0119(5)
O52 0.0644(7) 0.0532(7) 0.0528(7) 0.0296(6) 0.0337(6) 0.0318(6)
N3 0.0436(7) 0.0331(7) 0.0395(7) 0.0154(5) 0.0120(6) 0.0174(5)
N5 0.0406(7) 0.0419(7) 0.0344(6) 0.0226(6) 0.0138(5) 0.0153(6)
C1 0.0325(7) 0.0293(7) 0.0276(7) 0.0151(6) 0.0044(5) 0.0106(5)
C2 0.0329(7) 0.0331(7) 0.0249(6) 0.0168(6) 0.0072(5) 0.0108(5)
C3 0.0299(7) 0.0283(7) 0.0300(7) 0.0120(6) 0.0045(5) 0.0121(5)
C4 0.0321(7) 0.0274(6) 0.0304(7) 0.0145(6) 0.0038(5) 0.0078(5)
C5 0.0308(7) 0.0334(7) 0.0272(7) 0.0163(6) 0.0067(5) 0.0104(5)
C6 0.0317(7) 0.0314(7) 0.0313(7) 0.0144(6) 0.0070(5) 0.0148(6)
C11 0.0385(8) 0.0305(7) 0.0317(7) 0.0172(6) 0.0080(6) 0.0130(6)

loop_
_atom_site_type_symbol
_atom_site_label
_atom_site_fract_x
_atom_site_fract_y
_atom_site_fract_z
_atom_site_U_iso_or_equiv
_atom_site_thermal_displace_type
_atom_site_calc_flag
_atom_site_refinement_flags
_atom_site_occupancy
N N1A 0.55044(15) 2.00276(15) 0.46048(10) 0.0365(3) Uani . . 1.000
N N4A 0.5346(4) 1.3392(4) 0.1456(3) 0.0522(10) Uani . . 0.500
C C1A 0.54603(17) 1.83104(18) 0.38400(13) 0.0344(4) Uani . . 1.000
C C2A 0.46975(18) 1.67703(18) 0.40837(13) 0.0381(5) Uani . . 1.000
C C3A 0.46505(19) 1.51471(19) 0.32679(14) 0.0424(5) Uani . . 1.000
C C4A 0.53747(19) 1.5009(2) 0.21861(15) 0.0438(5) Uani . . 1.000
C C5A 0.6170(2) 1.6555(2) 0.19546(14) 0.0454(5) Uani . . 1.000
C C6A 0.62273(18) 1.81963(19) 0.27822(14) 0.0408(5) Uani . . 1.000
O O11 -0.06079(15) 0.12182(14) 0.14147(10) 0.0468(4) Uani . . 1.000
O O12 0.08141(14) 0.20224(12) -0.00162(9) 0.0411(3) Uani . . 1.000
O O31 0.32547(15) 0.84705(14) 0.07643(10) 0.0491(4) Uani . . 1.000
O O32 0.29333(17) 1.04248(14) 0.24268(11) 0.0621(4) Uani . . 1.000
O O51 -0.04017(17) 0.84183(14) 0.53163(11) 0.0621(4) Uani . . 1.000
O O52 -0.16179(15) 0.55597(15) 0.49171(10) 0.0521(4) Uani . . 1.000
N N3 0.26847(16) 0.88755(15) 0.17407(11) 0.0389(4) Uani . . 1.000
N N5 -0.07430(16) 0.68298(16) 0.46627(11) 0.0379(4) Uani . . 1.000
C C1 0.04311(17) 0.42637(16) 0.17231(11) 0.0302(4) Uani . . 1.000
C C2 0.14076(17) 0.56494(17) 0.13703(12) 0.0303(4) Uani . . 1.000
C C3 0.16234(17) 0.73976(16) 0.21019(12) 0.0302(4) Uani . . 1.000
C C4 0.09292(17) 0.78354(17) 0.31756(12) 0.0314(4) Uani . . 1.000
C C5 -0.00239(17) 0.64194(17) 0.34949(12) 0.0309(4) Uani . . 1.000
C C6 -0.03051(17) 0.46434(17) 0.27937(12) 0.0311(4) Uani . . 1.000
C C11 0.02321(18) 0.23897(18) 0.09566(13) 0.0333(4) Uani . . 1.000
H H2A 0.42170 1.68440 0.48040 0.0460 Uiso calc R 1.000
H H3A 0.41310 1.41310 0.34390 0.0510 Uiso calc R 1.000
H H4A 0.53290 1.39060 0.16290 0.0530 Uiso . . 0.500
H H5A 0.66650 1.64850 0.12400 0.0540 Uiso calc R 1.000
H H6A 0.67820 1.92250 0.26290 0.0490 Uiso calc R 1.000
H H41A 0.572(5) 1.324(5) 0.078(4) 0.074(13) Uiso . . 0.500
H H42A 0.481(5) 1.264(5) 0.163(4) 0.067(14) Uiso . . 0.500
H H2 0.19080 0.54090 0.06570 0.0360 Uiso calc R 1.000
H H4 0.10930 0.90170 0.36580 0.0380 Uiso calc R 1.000
H H6 -0.09720 0.37240 0.30340 0.0370 Uiso calc R 1.000
H H11 -0.074(3) 0.010(3) 0.0908(18) 0.078(6) Uiso . . 1.000

loop_
_atom_type_symbol
_atom_type_description
_atom_type_scat_dispersion_real
_atom_type_scat_dispersion_imag
_atom_type_scat_source
C C 0.0033 0.0016 'International Tables Vol C Tables 4.2.6.8 and 6.1.1.4'
H H 0.0000 0.0000 'International Tables Vol C Tables 4.2.6.8 and 6.1.1.4'
N N 0.0061 0.0033 'International Tables Vol C Tables 4.2.6.8 and 6.1.1.4'
O O 0.0106 0.0060 'International Tables Vol C Tables 4.2.6.8 and 6.1.1.4'

loop_
_geom_angle_atom_site_label_1
_geom_angle_atom_site_label_2
_geom_angle_atom_site_label_3
_geom_angle_site_symmetry_1
_geom_angle_site_symmetry_2
_geom_angle_site_symmetry_3
_geom_angle
_geom_angle_publ_flag
C11 O11 H11 . . . 111.2(15) no
N1A N1A C1A 2_696 . . 114.21(13) no
H41A N4A H42A . . . 124(5) no
C4A N4A H41A . . . 120(3) no
H4A N4A H42A . . . 120.00 no
C4A N4A H42A . . . 114(3) no
H4A N4A H41A . . . 113.00 no
O32 N3 C3 . . . 118.15(12) no
O31 N3 C3 . . . 117.83(12) no
O31 N3 O32 . . . 124.02(14) no
O51 N5 O52 . . . 124.44(13) no
O52 N5 C5 . . . 117.62(13) no
O51 N5 C5 . . . 117.94(13) no
C2A C1A C6A . . . 119.01(14) no
N1A C1A C6A . . . 116.52(14) no
N1A C1A C2A . . . 124.48(13) no
C1A C2A C3A . . . 120.63(14) no
C2A C3A C4A . . . 120.66(16) no
N4A C4A C3A . . . 117.4(2) no
N4A C4A C5A . . . 123.7(2) no
C3A C4A C5A . . . 118.81(15) no
C4A C5A C6A . . . 120.53(15) no
C1A C6A C5A . . . 120.32(15) no
C3A C2A H2A . . . 120.00 no
C1A C2A H2A . . . 120.00 no
C4A C3A H3A . . . 120.00 no
C2A C3A H3A . . . 120.00 no
C3A C4A H4A . . . 121.00 no
C5A C4A H4A . . . 121.00 no
C4A C5A H5A . . . 120.00 no
C6A C5A H5A . . . 120.00 no
C1A C6A H6A . . . 120.00 no
C5A C6A H6A . . . 120.00 no
C2 C1 C11 . . . 119.02(12) no
C6 C1 C11 . . . 121.01(13) no
C2 C1 C6 . . . 119.95(13) no
C1 C2 C3 . . . 118.83(12) no
N3 C3 C2 . . . 118.87(12) no
C2 C3 C4 . . . 123.08(13) no
N3 C3 C4 . . . 118.03(12) no
C3 C4 C5 . . . 116.16(13) no
N5 C5 C6 . . . 118.26(13) no
C4 C5 C6 . . . 123.42(13) no
N5 C5 C4 . . . 118.30(13) no
C1 C6 C5 . . . 118.56(13) no
O11 C11 C1 . . . 114.17(12) no
O12 C11 C1 . . . 121.55(14) no
O11 C11 O12 . . . 124.28(14) no
C1 C2 H2 . . . 121.00 no
C3 C2 H2 . . . 121.00 no
C3 C4 H4 . . . 122.00 no
C5 C4 H4 . . . 122.00 no
C1 C6 H6 . . . 121.00 no
C5 C6 H6 . . . 121.00 no

loop_
_geom_bond_atom_site_label_1
_geom_bond_atom_site_label_2
_geom_bond_site_symmetry_1
_geom_bond_site_symmetry_2
_geom_bond_distance
_geom_bond_publ_flag
O11 C11 . . 1.306(2) no
O12 C11 . . 1.2247(18) no
O31 N3 . . 1.2258(17) no
O32 N3 . . 1.2226(18) no
O51 N5 . . 1.2214(18) no
O52 N5 . . 1.2190(19) no
O11 H11 . . 0.90(2) no
N1A C1A . . 1.429(2) no
N1A N1A . 2_696 1.2625(17) no
N4A C4A . . 1.352(4) no
N4A H41A . . 0.84(4) no
N4A H42A . . 0.74(5) no
N3 C3 . . 1.475(2) no
N5 C5 . . 1.4774(18) no
C1A C2A . . 1.398(2) no
C1A C6A . . 1.391(2) no
C2A C3A . . 1.376(2) no
C3A C4A . . 1.395(2) no
C4A C5A . . 1.396(3) no
C5A C6A . . 1.388(2) no
C2A H2A . . 0.9300 no
C3A H3A . . 0.9300 no
C4A H4A . . 0.9300 no
C5A H5A . . 0.9300 no
C6A H6A . . 0.9300 no
C1 C6 . . 1.3898(19) no
C1 C11 . . 1.494(2) no
C1 C2 . . 1.390(2) no
C2 C3 . . 1.388(2) no
C3 C4 . . 1.3780(19) no
C4 C5 . . 1.381(2) no
C5 C6 . . 1.385(2) no
C2 H2 . . 0.9300 no
C4 H4 . . 0.9300 no
C6 H6 . . 0.9300 no

loop_
_geom_hbond_atom_site_label_D
_geom_hbond_atom_site_label_H
_geom_hbond_atom_site_label_A
_geom_hbond_site_symmetry_A
_geom_hbond_distance_DH
_geom_hbond_distance_HA
_geom_hbond_distance_DA
_geom_hbond_angle_DHA
_geom_hbond_publ_flag
O11 H11 O12 2_555 0.90(2) 1.75(2) 2.6426(16) 175(2) yes
N4A H41A O31 2_675 0.84(4) 2.31(4) 3.042(4) 147(4) yes
N4A H42A O32 . 0.74(5) 2.48(4) 3.213(4) 173(4) yes
C2A H2A O52 2_576 0.93 2.47 3.134(2) 129 no
C4 H4 O51 2_576 0.93 2.45 3.339(2) 161 no

loop_
_geom_torsion_atom_site_label_1
_geom_torsion_atom_site_label_2
_geom_torsion_atom_site_label_3
_geom_torsion_atom_site_label_4
_geom_torsion_site_symmetry_1
_geom_torsion_site_symmetry_2
_geom_torsion_site_symmetry_3
_geom_torsion_site_symmetry_4
_geom_torsion
_geom_torsion_publ_flag
N1A N1A C1A C2A 2_696 . . . -12.6(2) no
N1A N1A C1A C6A 2_696 . . . 167.00(13) no
C1A N1A N1A C1A . . 2_696 2_696 -180.00(12) no
O31 N3 C3 C2 . . . . 3.6(2) no
O31 N3 C3 C4 . . . . -177.94(14) no
O32 N3 C3 C2 . . . . -176.79(14) no
O32 N3 C3 C4 . . . . 1.6(2) no
O52 N5 C5 C4 . . . . 178.35(14) no
O52 N5 C5 C6 . . . . -3.1(2) no
O51 N5 C5 C6 . . . . 175.97(14) no
O51 N5 C5 C4 . . . . -2.6(2) no
N1A C1A C2A C3A . . . . 177.48(14) no
C6A C1A C2A C3A . . . . -2.1(2) no
C2A C1A C6A C5A . . . . 2.5(2) no
N1A C1A C6A C5A . . . . -177.13(14) no
C1A C2A C3A C4A . . . . 0.5(2) no
C2A C3A C4A N4A . . . . 177.5(2) no
C2A C3A C4A C5A . . . . 0.8(2) no
C3A C4A C5A C6A . . . . -0.4(2) no
N4A C4A C5A C6A . . . . -176.8(2) no
C4A C5A C6A C1A . . . . -1.2(2) no
C6 C1 C2 C3 . . . . -0.1(2) no
C11 C1 C2 C3 . . . . -178.60(13) no
C2 C1 C6 C5 . . . . -0.7(2) no
C11 C1 C6 C5 . . . . 177.76(13) no
C2 C1 C11 O11 . . . . 175.89(13) no
C2 C1 C11 O12 . . . . -4.4(2) no
C6 C1 C11 O11 . . . . -2.6(2) no
C6 C1 C11 O12 . . . . 177.18(14) no
C1 C2 C3 N3 . . . . 179.03(13) no
C1 C2 C3 C4 . . . . 0.7(2) no
N3 C3 C4 C5 . . . . -178.73(13) no
C2 C3 C4 C5 . . . . -0.4(2) no
C3 C4 C5 N5 . . . . 177.99(13) no
C3 C4 C5 C6 . . . . -0.5(2) no
N5 C5 C6 C1 . . . . -177.47(13) no
C4 C5 C6 C1 . . . . 1.0(2) no
